data_7052870
loop_
_publ_author_name
'Diana, Eliano'
'Chierotti, Michele R.'
'Marchese, Edoardo M. C.'
'Croce, Gianluca'
'Milanesio, Marco'
'Stanghellini, Pier Luigi'

_publ_section_title
;
 Blue and red shift hydrogen bonds in crystalline cobaltocinium complexes
;
_journal_issue 4
_journal_name_full 'New Journal of Chemistry'
_journal_page_first 1099
_journal_paper_doi 10.1039/c2nj20760e
_journal_volume 36
_journal_year 2012
_chemical_formula_sum 'C10 H10 Co I'
_chemical_formula_weight 316.01
_chemical_name_common 'cobaltocenium triiodide'
_chemical_name_systematic
;
?
;
_space_group_IT_number 63
_symmetry_cell_setting orthorhombic
_symmetry_space_group_name_Hall '-C 2c 2'
_symmetry_space_group_name_H-M 'C m c m'
_atom_sites_solution_hydrogens geom
_atom_sites_solution_primary direct
_atom_sites_solution_secondary difmap
_audit_creation_method SHELXL-97
_cell_angle_alpha 90.00
_cell_angle_beta 90.00
_cell_angle_gamma 90.00
_cell_formula_units_Z 4
_cell_length_a 11.524(5)
_cell_length_b 9.410(5)
_cell_length_c 9.133(5)
_cell_measurement_temperature 150(2)
_cell_volume 990.4(9)
_computing_cell_refinement 'CrysAlisPRO 171.34.44(OXford Diffraction)'
_computing_data_collection 'CrysAlisPRO 171.34.44(OXford Diffraction)'
_computing_data_reduction 'CrysAlisPRO 171.34.44(OXford Diffraction)'
_computing_molecular_graphics 'ORTEP3 for Windows (Farrugia, L. J., 1997)'
_computing_structure_refinement 'SHELXL-97 (Sheldrick, 2007)'
_computing_structure_solution 'Sir2008 (Burla, 2007)'
_diffrn_ambient_temperature 150(2)
_diffrn_detector_area_resol_mean 8.6225
_diffrn_measured_fraction_theta_full 0.982
_diffrn_measured_fraction_theta_max 0.979
_diffrn_measurement_device_type 'Xcalibur, Sapphire3'
_diffrn_radiation_monochromator graphite
_diffrn_radiation_source 'fine-focus sealed tube'
_diffrn_radiation_type MoK\a
_diffrn_radiation_wavelength 0.71073
_diffrn_reflns_av_R_equivalents 0.0193
_diffrn_reflns_av_sigmaI/netI 0.0056
_diffrn_reflns_limit_h_max 17
_diffrn_reflns_limit_h_min -17
_diffrn_reflns_limit_k_max 13
_diffrn_reflns_limit_k_min -12
_diffrn_reflns_limit_l_max 13
_diffrn_reflns_limit_l_min -13
_diffrn_reflns_number 14065
_diffrn_reflns_theta_full 25
_diffrn_reflns_theta_max 31.66
_diffrn_reflns_theta_min 4.87
_exptl_absorpt_coefficient_mu 4.791
_exptl_absorpt_correction_T_max 1.00000
_exptl_absorpt_correction_T_min 0.66235
_exptl_absorpt_correction_type multi-scan
_exptl_absorpt_process_details
;
CrysAlisPro, Oxford Diffraction Ltd.,
Version 1.171.34.44
Empirical absorption correction using spherical harmonics,
implemented in SCALE3 ABSPACK scaling algorithm.
;
_exptl_crystal_colour yellow
_exptl_crystal_density_diffrn 2.119
_exptl_crystal_density_method 'not measured'
_exptl_crystal_F_000 600
_exptl_crystal_size_max 0.3
_exptl_crystal_size_mid 0.3
_exptl_crystal_size_min 0.15
_refine_diff_density_max 2.802
_refine_diff_density_min -3.316
_refine_diff_density_rms 0.244
_refine_ls_extinction_method none
_refine_ls_goodness_of_fit_ref 1.320
_refine_ls_hydrogen_treatment constr
_refine_ls_matrix_type full
_refine_ls_number_parameters 36
_refine_ls_number_reflns 899
_refine_ls_number_restraints 0
_refine_ls_restrained_S_all 1.320
_refine_ls_R_factor_all 0.0364
_refine_ls_R_factor_gt 0.0356
_refine_ls_shift/su_max 0.000
_refine_ls_shift/su_mean 0.000
_refine_ls_structure_factor_coef Fsqd
_refine_ls_weighting_details 'calc w=1/[\s^2^(Fo^2^)+(0.0427P)^2^+9.1953P] where P=(Fo^2^+2Fc^2^)/3'
_refine_ls_weighting_scheme calc
_refine_ls_wR_factor_gt 0.1089
_refine_ls_wR_factor_ref 0.1095
_reflns_number_gt 872
_reflns_number_total 899
_reflns_threshold_expression >2sigma(I)
_cod_data_source_file c2nj20760e.txt
_cod_data_source_block platon
_cod_database_code 7052870

loop_
_symmetry_equiv_pos_as_xyz
'x, y, z'
'-x, -y, z+1/2'
'x, -y, -z'
'-x, y, -z+1/2'
'x+1/2, y+1/2, z'
'-x+1/2, -y+1/2, z+1/2'
'x+1/2, -y+1/2, -z'
'-x+1/2, y+1/2, -z+1/2'
'-x, -y, -z'
'x, y, -z-1/2'
'-x, y, z'
'x, -y, z-1/2'
'-x+1/2, -y+1/2, -z'
'x+1/2, y+1/2, -z-1/2'
'-x+1/2, y+1/2, z'
'x+1/2, -y+1/2, z-1/2'

loop_
_atom_site_label
_atom_site_type_symbol
_atom_site_fract_x
_atom_site_fract_y
_atom_site_fract_z
_atom_site_U_iso_or_equiv
_atom_site_adp_type
_atom_site_occupancy
_atom_site_symmetry_multiplicity
_atom_site_calc_flag
_atom_site_refinement_flags
Co1 Co 0.0000 0.28385(12) 0.2500 0.0160(4) Uani 1 4 d S
C1 C 0.1426(4) 0.4104(7) 0.2500 0.0279(11) Uani 1 2 d S
H1 H 0.1433 0.5092 0.2500 0.10(5) Uiso 1 2 d SR
C2 C 0.1417(3) 0.3201(5) 0.1248(5) 0.0275(8) Uani 1 1 d .
H2 H 0.1420 0.3507 0.0280 0.042(18) Uiso 1 1 d R
C3 C 0.1404(3) 0.1792(5) 0.1705(6) 0.0298(9) Uani 1 1 d .
H3 H 0.1398 0.0993 0.1106 0.08(3) Uiso 1 1 d R
I1 I 0.5000 0.29958(6) 0.2500 0.0269(3) Uani 1 4 d S

loop_
_atom_site_aniso_label
_atom_site_aniso_U_11
_atom_site_aniso_U_22
_atom_site_aniso_U_33
_atom_site_aniso_U_23
_atom_site_aniso_U_13
_atom_site_aniso_U_12
Co1 0.0101(6) 0.0186(6) 0.0193(6) 0.000 0.000 0.000
C1 0.0183(18) 0.027(3) 0.039(2) 0.000 0.000 -0.0073(17)
C2 0.0167(12) 0.038(2) 0.0284(16) -0.0003(13) 0.0063(11) -0.0042(12)
C3 0.0151(13) 0.028(2) 0.046(2) -0.0112(16) 0.0042(14) 0.0046(11)
I1 0.0334(5) 0.0214(5) 0.0261(5) 0.000 0.000 0.000

loop_
_atom_type_symbol
_atom_type_description
_atom_type_scat_dispersion_real
_atom_type_scat_dispersion_imag
_atom_type_scat_source
C C 0.0030 0.0020 'International Tables Vol C Tables 4.2.6.8 and 6.1.1.4'
H H 0.0000 0.0000 'International Tables Vol C Tables 4.2.6.8 and 6.1.1.4'
Co Co 0.3490 0.9720 'International Tables Vol C Tables 4.2.6.8 and 6.1.1.4'
I I -0.4740 1.8120 'International Tables Vol C Tables 4.2.6.8 and 6.1.1.4'

loop_
_geom_angle_atom_site_label_1
_geom_angle_atom_site_label_2
_geom_angle_atom_site_label_3
_geom_angle
_geom_angle_site_symmetry_1
_geom_angle_site_symmetry_3
C3 Co1 C3 41.9(3) 11 4
C3 Co1 C3 121.9(3) 11 10_556
C3 Co1 C3 105.8(3) 4 10_556
C3 Co1 C3 105.8(3) 11 .
C3 Co1 C3 121.9(3) 4 .
C3 Co1 C3 41.9(3) 10_556 .
C3 Co1 C2 40.1(2) 11 11
C3 Co1 C2 68.9(2) 4 11
C3 Co1 C2 158.17(19) 10_556 11
C3 Co1 C2 121.6(2) . 11
C3 Co1 C2 158.17(19) 11 10_556
C3 Co1 C2 121.6(2) 4 10_556
C3 Co1 C2 40.1(2) 10_556 10_556
C3 Co1 C2 68.9(2) . 10_556
C2 Co1 C2 160.6(3) 11 10_556
C3 Co1 C2 68.9(2) 11 4
C3 Co1 C2 40.1(2) 4 4
C3 Co1 C2 121.6(2) 10_556 4
C3 Co1 C2 158.17(19) . 4
C2 Co1 C2 68.9(3) 11 4
C2 Co1 C2 107.7(3) 10_556 4
C3 Co1 C2 121.6(2) 11 .
C3 Co1 C2 158.17(19) 4 .
C3 Co1 C2 68.9(2) 10_556 .
C3 Co1 C2 40.1(2) . .
C2 Co1 C2 107.7(3) 11 .
C2 Co1 C2 68.9(3) 10_556 .
C2 Co1 C2 160.6(3) 4 .
C3 Co1 C1 158.55(16) 11 .
C3 Co1 C1 158.55(16) 4 .
C3 Co1 C1 68.8(2) 10_556 .
C3 Co1 C1 68.8(2) . .
C2 Co1 C1 123.69(19) 11 .
C2 Co1 C1 41.16(16) 10_556 .
C2 Co1 C1 123.69(19) 4 .
C2 Co1 C1 41.16(16) . .
C3 Co1 C1 68.8(2) 11 11
C3 Co1 C1 68.8(2) 4 11
C3 Co1 C1 158.55(16) 10_556 11
C3 Co1 C1 158.55(16) . 11
C2 Co1 C1 41.16(16) 11 11
C2 Co1 C1 123.69(19) 10_556 11
C2 Co1 C1 41.16(16) 4 11
C2 Co1 C1 123.69(19) . 11
C1 Co1 C1 108.1(4) . 11
C2 C1 C2 106.8(6) . 10_556
C2 C1 Co1 69.2(2) . .
C2 C1 Co1 69.2(2) 10_556 .
C3 C2 C1 109.1(4) . .
C3 C2 Co1 70.2(2) . .
C1 C2 Co1 69.7(2) . .
C2 C3 C3 107.5(3) . 10_556
C2 C3 Co1 69.7(2) . .
C3 C3 Co1 69.03(15) 10_556 .

loop_
_geom_bond_atom_site_label_1
_geom_bond_atom_site_label_2
_geom_bond_distance
_geom_bond_site_symmetry_2
Co1 C3 2.028(4) 11
Co1 C3 2.028(4) 4
Co1 C3 2.028(4) 10_556
Co1 C3 2.028(4) .
Co1 C2 2.023(4) 11
Co1 C2 2.023(4) 10_556
Co1 C2 2.023(4) 4
Co1 C2 2.023(4) .
Co1 C1 2.029(5) .
Co1 C1 2.029(5) 11
C1 C2 1.424(6) .
C1 C2 1.424(6) 10_556
C2 C3 1.390(7) .
C3 C3 1.452(11) 10_556
